data_7127624
loop_
_publ_author_name
'Hagui, Wided'
'Cordier, Marie'
'Boixel, Julien'
'Soul\'e, Jean-Fran\,cois'

_publ_section_title
;
 Access to functionalized luminescent Pt(ii) complexes by
 photoredox-catalyzed Minisci alkylation of 6-aryl-2,2'-bipyridines.
;
_journal_issue 8
_journal_name_full 'Chemical communications (Cambridge, England)'
_journal_page_first 1038
_journal_page_last 1041
_journal_paper_doi 10.1039/d0cc07307e
_journal_volume 57
_journal_year 2021
_chemical_compound_source 'synthesis as described'
_chemical_formula_moiety 'C30 H37 Cl N2 O2 Pt'
_chemical_formula_sum 'C30 H37 Cl N2 O2 Pt'
_chemical_formula_weight 688.15
_space_group_crystal_system monoclinic
_space_group_IT_number 14
_space_group_name_Hall '-P 2yn'
_space_group_name_H-M_alt 'P 1 21/n 1'
_atom_sites_solution_hydrogens geom
_atom_sites_solution_primary dual
_atom_sites_solution_secondary difmap
_audit_update_record
;
2020-02-12 deposited with the CCDC.	2020-12-17 downloaded from the CCDC.
;
_cell_angle_alpha 90
_cell_angle_beta 94.022(2)
_cell_angle_gamma 90
_cell_formula_units_Z 4
_cell_length_a 9.7019(7)
_cell_length_b 19.1155(15)
_cell_length_c 14.6419(11)
_cell_measurement_reflns_used 9516
_cell_measurement_temperature 150
_cell_measurement_theta_max 27.6980
_cell_measurement_theta_min 2.5467
_cell_measurement_wavelength 0.71073
_cell_volume 2708.8(4)
_computing_cell_refinement 'APEX3 (Bruker, 2015)'
_computing_data_collection 'SAINT (Bruker, 2014)'
_computing_data_reduction 'SAINT (Bruker, 2014)'
_computing_molecular_graphics 'PLATON, A.L.Spek, Acta Cryst. 2009, D65, 148-155'
_computing_publication_material 'CRYSCALC (T. Roisnel, local program, 2019)'
_computing_structure_refinement 'SHELXL-2018_3 (Sheldrick, 2018)'
_computing_structure_solution 'SHELXT (G. Sheldrick, 2015)'
_diffrn_ambient_temperature 150
_diffrn_detector '(CMOS) PHOTON 100'
_diffrn_detector_area_resol_mean 10.4167
_diffrn_measured_fraction_theta_full 0.996
_diffrn_measured_fraction_theta_max 0.996
_diffrn_measurement_device_type 'D8 VENTURE Bruker AXS'
_diffrn_measurement_method 'rotation images'
_diffrn_orient_matrix_UB_11 0.0272055
_diffrn_orient_matrix_UB_12 -0.0043428
_diffrn_orient_matrix_UB_13 0.0669072
_diffrn_orient_matrix_UB_21 -0.0025058
_diffrn_orient_matrix_UB_22 0.0520732
_diffrn_orient_matrix_UB_23 0.0062091
_diffrn_orient_matrix_UB_31 -0.0996494
_diffrn_orient_matrix_UB_32 -0.0024951
_diffrn_orient_matrix_UB_33 0.0131307
_diffrn_radiation_monochromator 'multilayer monochromator'
_diffrn_radiation_probe x-ray
_diffrn_radiation_source 'Incoatec microfocus sealed tube'
_diffrn_radiation_type MoK\a
_diffrn_radiation_wavelength 0.71073
_diffrn_reflns_av_R_equivalents 0.0401
_diffrn_reflns_av_unetI/netI 0.0309
_diffrn_reflns_limit_h_max 12
_diffrn_reflns_limit_h_min -11
_diffrn_reflns_limit_k_max 24
_diffrn_reflns_limit_k_min -24
_diffrn_reflns_limit_l_max 19
_diffrn_reflns_limit_l_min -19
_diffrn_reflns_number 29132
_diffrn_reflns_theta_full 25.242
_diffrn_reflns_theta_max 27.484
_diffrn_reflns_theta_min 2.986
_diffrn_source_current 1.0
_diffrn_source_voltage 50.0
_exptl_absorpt_coefficient_mu 5.309
_exptl_absorpt_correction_T_max 0.690
_exptl_absorpt_correction_T_min 0.488
_exptl_absorpt_correction_type multi-scan
_exptl_absorpt_process_details
;
  [Sheldrick, G.M. (2014). SADABS Bruker AXS Inc., Madison, Wisconsin, USA]
;
_exptl_crystal_colour orange
_exptl_crystal_density_diffrn 1.687
_exptl_crystal_description stick
_exptl_crystal_F_000 1368
_exptl_crystal_size_max 0.670
_exptl_crystal_size_mid 0.100
_exptl_crystal_size_min 0.070
_refine_diff_density_max 4.583
_refine_diff_density_min -1.049
_refine_diff_density_rms 0.142
_refine_ls_extinction_method none
_refine_ls_goodness_of_fit_ref 0.999
_refine_ls_hydrogen_treatment constr
_refine_ls_matrix_type full
_refine_ls_number_parameters 325
_refine_ls_number_reflns 6197
_refine_ls_number_restraints 0
_refine_ls_restrained_S_all 0.999
_refine_ls_R_factor_all 0.0405
_refine_ls_R_factor_gt 0.0295
_refine_ls_shift/su_max 0.000
_refine_ls_shift/su_mean 0.000
_refine_ls_structure_factor_coef Fsqd
_refine_ls_weighting_details 'w=1/[\s^2^(Fo^2^)+(0.0284P)^2^+16.2706P] where P=(Fo^2^+2Fc^2^)/3'
_refine_ls_weighting_scheme calc
_refine_ls_wR_factor_gt 0.0682
_refine_ls_wR_factor_ref 0.0750
_reflns_Friedel_coverage 0.000
_reflns_number_gt 5251
_reflns_number_total 6197
_reflns_threshold_expression >2sigma(I)
_cod_data_source_file d0cc07307e2.cif
_cod_data_source_block WH215
_cod_depositor_comments 'Adding full bibliography for 7127620--7127626.cif.'
_cod_original_sg_symbol_H-M 'P 21/n'
_cod_database_code 7127624

loop_
_space_group_symop_operation_xyz
'x, y, z'
'-x+1/2, y+1/2, -z+1/2'
'-x, -y, -z'
'x-1/2, -y-1/2, z-1/2'

loop_
_atom_site_label
_atom_site_type_symbol
_atom_site_fract_x
_atom_site_fract_y
_atom_site_fract_z
_atom_site_U_iso_or_equiv
_atom_site_adp_type
_atom_site_occupancy
_atom_site_site_symmetry_order
_atom_site_calc_flag
_atom_site_refinement_flags_posn
_atom_site_refinement_flags_adp
_atom_site_refinement_flags_occupancy
_atom_site_disorder_assembly
_atom_site_disorder_group
Pt1 Pt 0.88201(2) 0.05388(2) -0.06682(2) 0.01478(6) Uani 1 1 d . . . . .
Cl1 Cl 0.78066(12) -0.02538(6) -0.17095(8) 0.0269(2) Uani 1 1 d . . . . .
O1 O 0.3245(4) -0.32832(19) 0.0455(3) 0.0334(8) Uani 1 1 d . . . . .
O2 O 0.5431(4) -0.29196(18) 0.0718(3) 0.0355(9) Uani 1 1 d . . . . .
N1 N 0.7843(3) 0.03745(18) 0.0629(2) 0.0146(7) Uani 1 1 d . . . . .
N2 N 0.9707(3) 0.12669(17) 0.0112(2) 0.0131(7) Uani 1 1 d . . . . .
C1 C 0.6868(4) -0.0086(2) 0.0873(3) 0.0144(8) Uani 1 1 d . . . . .
C2 C 0.6361(4) -0.0064(2) 0.1740(3) 0.0168(8) Uani 1 1 d . . . . .
H2 H 0.567504 -0.039122 0.188861 0.020 Uiso 1 1 calc R U . . .
C3 C 0.6830(4) 0.0424(2) 0.2392(3) 0.0164(8) Uani 1 1 d . . . . .
C4 C 0.7854(4) 0.0884(2) 0.2137(3) 0.0179(8) Uani 1 1 d . . . . .
H4 H 0.822218 0.122331 0.256109 0.021 Uiso 1 1 calc R U . . .
C5 C 0.8333(4) 0.0848(2) 0.1274(3) 0.0144(8) Uani 1 1 d . . . . .
C6 C 0.6262(5) 0.0488(2) 0.3337(3) 0.0204(9) Uani 1 1 d . . . . .
C7 C 0.5371(6) -0.0145(3) 0.3553(3) 0.0303(11) Uani 1 1 d . . . . .
H7A H 0.466850 -0.022101 0.304878 0.045 Uiso 1 1 calc R U . . .
H7B H 0.491735 -0.005781 0.411967 0.045 Uiso 1 1 calc R U . . .
H7C H 0.595707 -0.056159 0.362970 0.045 Uiso 1 1 calc R U . . .
C8 C 0.5369(6) 0.1152(3) 0.3343(4) 0.0336(12) Uani 1 1 d . . . . .
H8A H 0.452962 0.108452 0.293983 0.050 Uiso 1 1 calc R U . . .
H8B H 0.589247 0.154930 0.312547 0.050 Uiso 1 1 calc R U . . .
H8C H 0.511473 0.124425 0.396780 0.050 Uiso 1 1 calc R U . . .
C9 C 0.7451(6) 0.0539(3) 0.4078(3) 0.0292(11) Uani 1 1 d . . . . .
H9A H 0.707710 0.054360 0.468310 0.044 Uiso 1 1 calc R U . . .
H9B H 0.797048 0.097110 0.399358 0.044 Uiso 1 1 calc R U . . .
H9C H 0.806539 0.013572 0.403309 0.044 Uiso 1 1 calc R U . . .
C10 C 0.9392(4) 0.1344(2) 0.0981(3) 0.0137(8) Uani 1 1 d . . . . .
C11 C 1.0031(4) 0.1862(2) 0.1530(3) 0.0164(8) Uani 1 1 d . . . . .
H11 H 0.980868 0.191137 0.214866 0.020 Uiso 1 1 calc R U . . .
C12 C 1.1000(4) 0.2311(2) 0.1172(3) 0.0157(8) Uani 1 1 d . . . . .
C13 C 1.1291(4) 0.2213(2) 0.0262(3) 0.0168(8) Uani 1 1 d . . . . .
H13 H 1.194477 0.250702 -0.000177 0.020 Uiso 1 1 calc R U . . .
C14 C 1.0634(4) 0.1689(2) -0.0264(3) 0.0159(8) Uani 1 1 d . . . . .
C15 C 1.1767(4) 0.2853(2) 0.1780(3) 0.0175(8) Uani 1 1 d . . . . .
C16 C 1.0821(5) 0.3169(2) 0.2473(4) 0.0267(10) Uani 1 1 d . . . . .
H16A H 1.007731 0.343522 0.214598 0.040 Uiso 1 1 calc R U . . .
H16B H 1.136107 0.348079 0.289196 0.040 Uiso 1 1 calc R U . . .
H16C H 1.042135 0.279218 0.282387 0.040 Uiso 1 1 calc R U . . .
C17 C 1.2285(5) 0.3459(2) 0.1204(3) 0.0257(10) Uani 1 1 d . . . . .
H17A H 1.297668 0.328378 0.080392 0.038 Uiso 1 1 calc R U . . .
H17B H 1.270224 0.382022 0.161045 0.038 Uiso 1 1 calc R U . . .
H17C H 1.150672 0.366045 0.082917 0.038 Uiso 1 1 calc R U . . .
C18 C 1.2993(5) 0.2497(3) 0.2315(3) 0.0277(10) Uani 1 1 d . . . . .
H18A H 1.267079 0.207290 0.261142 0.042 Uiso 1 1 calc R U . . .
H18B H 1.339511 0.281816 0.278204 0.042 Uiso 1 1 calc R U . . .
H18C H 1.369328 0.237098 0.189316 0.042 Uiso 1 1 calc R U . . .
C19 C 1.0817(4) 0.1516(2) -0.1224(3) 0.0168(8) Uani 1 1 d . . . . .
C20 C 1.1717(4) 0.1886(2) -0.1756(3) 0.0205(9) Uani 1 1 d . . . . .
H20 H 1.225166 0.226261 -0.149804 0.025 Uiso 1 1 calc R U . . .
C21 C 1.1819(5) 0.1696(3) -0.2669(3) 0.0250(10) Uani 1 1 d . . . . .
H21 H 1.241600 0.194551 -0.304006 0.030 Uiso 1 1 calc R U . . .
C22 C 1.1044(5) 0.1142(3) -0.3029(3) 0.0249(10) Uani 1 1 d . . . . .
H22 H 1.111019 0.101521 -0.365140 0.030 Uiso 1 1 calc R U . . .
C23 C 1.0167(5) 0.0764(3) -0.2496(3) 0.0223(9) Uani 1 1 d . . . . .
H23 H 0.966565 0.037722 -0.275688 0.027 Uiso 1 1 calc R U . . .
C24 C 1.0016(4) 0.0945(2) -0.1585(3) 0.0173(8) Uani 1 1 d . . . . .
C25 C 0.6352(4) -0.0607(2) 0.0166(3) 0.0172(8) Uani 1 1 d . . . . .
H25A H 0.715881 -0.086221 -0.004493 0.021 Uiso 1 1 calc R U . . .
H25B H 0.592636 -0.034648 -0.036572 0.021 Uiso 1 1 calc R U . . .
C26 C 0.5303(5) -0.1146(2) 0.0461(3) 0.0181(8) Uani 1 1 d . . . . .
H26A H 0.571479 -0.141698 0.098838 0.022 Uiso 1 1 calc R U . . .
H26B H 0.447638 -0.090138 0.065901 0.022 Uiso 1 1 calc R U . . .
C27 C 0.4877(5) -0.1643(2) -0.0317(3) 0.0220(9) Uani 1 1 d . . . . .
H27A H 0.570404 -0.190394 -0.048548 0.026 Uiso 1 1 calc R U . . .
H27B H 0.453916 -0.136409 -0.085659 0.026 Uiso 1 1 calc R U . . .
C28 C 0.3758(5) -0.2171(2) -0.0104(3) 0.0245(10) Uani 1 1 d . . . . .
H28A H 0.308342 -0.193406 0.026844 0.029 Uiso 1 1 calc R U . . .
H28B H 0.326064 -0.231508 -0.068675 0.029 Uiso 1 1 calc R U . . .
C29 C 0.4272(5) -0.2815(2) 0.0396(3) 0.0228(9) Uani 1 1 d . . . . .
C30 C 0.3595(6) -0.3937(3) 0.0923(5) 0.0416(14) Uani 1 1 d . . . . .
H30A H 0.445148 -0.412410 0.070230 0.062 Uiso 1 1 calc R U . . .
H30B H 0.284567 -0.427536 0.079804 0.062 Uiso 1 1 calc R U . . .
H30C H 0.372274 -0.385312 0.158355 0.062 Uiso 1 1 calc R U . . .

loop_
_atom_site_aniso_label
_atom_site_aniso_U_11
_atom_site_aniso_U_22
_atom_site_aniso_U_33
_atom_site_aniso_U_23
_atom_site_aniso_U_13
_atom_site_aniso_U_12
Pt1 0.01335(8) 0.01617(8) 0.01472(9) -0.00121(6) 0.00039(5) 0.00235(6)
Cl1 0.0293(6) 0.0300(6) 0.0217(6) -0.0091(4) 0.0028(4) -0.0066(5)
O1 0.0312(19) 0.0265(19) 0.043(2) 0.0024(16) 0.0030(16) -0.0061(15)
O2 0.029(2) 0.0212(18) 0.056(3) -0.0005(16) -0.0039(17) 0.0040(15)
N1 0.0123(16) 0.0145(17) 0.0166(17) -0.0012(13) -0.0007(13) 0.0022(13)
N2 0.0102(15) 0.0131(16) 0.0158(17) 0.0021(13) 0.0008(13) 0.0031(13)
C1 0.0148(19) 0.0129(19) 0.015(2) 0.0005(15) -0.0006(15) 0.0018(15)
C2 0.016(2) 0.0143(19) 0.020(2) -0.0001(16) 0.0018(16) -0.0049(15)
C3 0.017(2) 0.017(2) 0.015(2) 0.0017(15) 0.0030(16) -0.0010(16)
C4 0.019(2) 0.015(2) 0.020(2) -0.0016(16) 0.0003(17) -0.0046(16)
C5 0.0144(19) 0.0110(18) 0.018(2) -0.0003(15) -0.0003(15) -0.0011(15)
C6 0.025(2) 0.017(2) 0.020(2) -0.0030(17) 0.0084(18) -0.0062(17)
C7 0.043(3) 0.027(3) 0.022(2) -0.0046(19) 0.014(2) -0.017(2)
C8 0.036(3) 0.026(3) 0.041(3) -0.004(2) 0.016(2) 0.005(2)
C9 0.036(3) 0.036(3) 0.016(2) -0.003(2) 0.0020(19) -0.008(2)
C10 0.0109(18) 0.0161(19) 0.0142(19) 0.0024(15) 0.0009(15) 0.0004(15)
C11 0.018(2) 0.018(2) 0.0125(19) 0.0015(15) 0.0013(16) 0.0004(16)
C12 0.0117(18) 0.0141(19) 0.021(2) 0.0027(16) 0.0004(15) 0.0025(15)
C13 0.0125(19) 0.018(2) 0.020(2) 0.0023(16) 0.0023(16) -0.0009(15)
C14 0.0095(18) 0.0158(19) 0.023(2) 0.0047(16) 0.0037(15) 0.0033(15)
C15 0.017(2) 0.015(2) 0.020(2) -0.0007(16) 0.0015(16) -0.0023(16)
C16 0.029(2) 0.017(2) 0.035(3) -0.0079(19) 0.012(2) -0.0027(19)
C17 0.029(2) 0.021(2) 0.028(2) 0.0011(19) 0.006(2) -0.0117(19)
C18 0.025(2) 0.029(3) 0.028(3) -0.004(2) -0.0058(19) 0.003(2)
C19 0.0153(19) 0.023(2) 0.0122(19) 0.0042(16) 0.0007(15) 0.0068(16)
C20 0.017(2) 0.023(2) 0.022(2) 0.0051(18) 0.0028(17) 0.0013(17)
C21 0.023(2) 0.034(3) 0.019(2) 0.0080(19) 0.0058(18) 0.0062(19)
C22 0.028(2) 0.032(3) 0.016(2) 0.0023(18) 0.0056(18) 0.010(2)
C23 0.020(2) 0.026(2) 0.020(2) -0.0021(18) -0.0009(17) 0.0065(18)
C24 0.0134(19) 0.022(2) 0.017(2) 0.0034(16) 0.0025(16) 0.0057(16)
C25 0.0156(19) 0.018(2) 0.018(2) 0.0010(16) 0.0024(16) -0.0010(16)
C26 0.019(2) 0.018(2) 0.017(2) -0.0022(16) 0.0018(16) 0.0004(16)
C27 0.023(2) 0.018(2) 0.024(2) -0.0024(18) 0.0010(18) -0.0019(18)
C28 0.020(2) 0.024(2) 0.028(3) -0.0049(19) -0.0056(19) -0.0027(18)
C29 0.021(2) 0.020(2) 0.028(2) -0.0062(18) 0.0026(18) -0.0017(17)
C30 0.042(3) 0.029(3) 0.054(4) 0.006(3) 0.004(3) -0.006(2)

loop_
_atom_type_symbol
_atom_type_description
_atom_type_scat_dispersion_real
_atom_type_scat_dispersion_imag
_atom_type_scat_source
C C 0.0033 0.0016 'International Tables Vol C Tables 4.2.6.8 and 6.1.1.4'
H H 0.0000 0.0000 'International Tables Vol C Tables 4.2.6.8 and 6.1.1.4'
Cl Cl 0.1484 0.1585 'International Tables Vol C Tables 4.2.6.8 and 6.1.1.4'
N N 0.0061 0.0033 'International Tables Vol C Tables 4.2.6.8 and 6.1.1.4'
O O 0.0106 0.0060 'International Tables Vol C Tables 4.2.6.8 and 6.1.1.4'
Pt Pt -1.7033 8.3905 'International Tables Vol C Tables 4.2.6.8 and 6.1.1.4'

loop_
_geom_angle_atom_site_label_1
_geom_angle_atom_site_label_2
_geom_angle_atom_site_label_3
_geom_angle
_geom_angle_site_symmetry_1
_geom_angle_site_symmetry_3
_geom_angle_publ_flag
N2 Pt1 C24 82.16(16) . . ?
N2 Pt1 N1 78.25(13) . . ?
C24 Pt1 N1 160.41(16) . . ?
N2 Pt1 Cl1 174.52(10) . . ?
C24 Pt1 Cl1 92.97(13) . . ?
N1 Pt1 Cl1 106.59(9) . . ?
C29 O1 C30 116.9(4) . . ?
C1 N1 C5 117.5(4) . . ?
C1 N1 Pt1 131.9(3) . . ?
C5 N1 Pt1 110.5(3) . . ?
C10 N2 C14 121.6(4) . . ?
C10 N2 Pt1 120.8(3) . . ?
C14 N2 Pt1 117.6(3) . . ?
N1 C1 C2 121.1(4) . . ?
N1 C1 C25 117.0(4) . . ?
C2 C1 C25 121.9(4) . . ?
C3 C2 C1 121.9(4) . . ?
C3 C2 H2 119.1 . . ?
C1 C2 H2 119.1 . . ?
C2 C3 C4 116.3(4) . . ?
C2 C3 C6 123.6(4) . . ?
C4 C3 C6 120.0(4) . . ?
C5 C4 C3 120.4(4) . . ?
C5 C4 H4 119.8 . . ?
C3 C4 H4 119.8 . . ?
N1 C5 C4 122.8(4) . . ?
N1 C5 C10 115.9(4) . . ?
C4 C5 C10 121.2(4) . . ?
C3 C6 C9 110.2(4) . . ?
C3 C6 C7 111.6(4) . . ?
C9 C6 C7 108.2(4) . . ?
C3 C6 C8 108.0(4) . . ?
C9 C6 C8 109.9(4) . . ?
C7 C6 C8 108.9(4) . . ?
C6 C7 H7A 109.5 . . ?
C6 C7 H7B 109.5 . . ?
H7A C7 H7B 109.5 . . ?
C6 C7 H7C 109.5 . . ?
H7A C7 H7C 109.5 . . ?
H7B C7 H7C 109.5 . . ?
C6 C8 H8A 109.5 . . ?
C6 C8 H8B 109.5 . . ?
H8A C8 H8B 109.5 . . ?
C6 C8 H8C 109.5 . . ?
H8A C8 H8C 109.5 . . ?
H8B C8 H8C 109.5 . . ?
C6 C9 H9A 109.5 . . ?
C6 C9 H9B 109.5 . . ?
H9A C9 H9B 109.5 . . ?
C6 C9 H9C 109.5 . . ?
H9A C9 H9C 109.5 . . ?
H9B C9 H9C 109.5 . . ?
N2 C10 C11 120.3(4) . . ?
N2 C10 C5 114.5(4) . . ?
C11 C10 C5 125.2(4) . . ?
C10 C11 C12 120.1(4) . . ?
C10 C11 H11 119.9 . . ?
C12 C11 H11 119.9 . . ?
C13 C12 C11 117.5(4) . . ?
C13 C12 C15 121.7(4) . . ?
C11 C12 C15 120.7(4) . . ?
C14 C13 C12 120.7(4) . . ?
C14 C13 H13 119.6 . . ?
C12 C13 H13 119.6 . . ?
N2 C14 C13 119.7(4) . . ?
N2 C14 C19 112.6(4) . . ?
C13 C14 C19 127.7(4) . . ?
C12 C15 C18 108.9(3) . . ?
C12 C15 C17 110.9(4) . . ?
C18 C15 C17 110.1(4) . . ?
C12 C15 C16 111.3(4) . . ?
C18 C15 C16 108.3(4) . . ?
C17 C15 C16 107.4(4) . . ?
C15 C16 H16A 109.5 . . ?
C15 C16 H16B 109.5 . . ?
H16A C16 H16B 109.5 . . ?
C15 C16 H16C 109.5 . . ?
H16A C16 H16C 109.5 . . ?
H16B C16 H16C 109.5 . . ?
C15 C17 H17A 109.5 . . ?
C15 C17 H17B 109.5 . . ?
H17A C17 H17B 109.5 . . ?
C15 C17 H17C 109.5 . . ?
H17A C17 H17C 109.5 . . ?
H17B C17 H17C 109.5 . . ?
C15 C18 H18A 109.5 . . ?
C15 C18 H18B 109.5 . . ?
H18A C18 H18B 109.5 . . ?
C15 C18 H18C 109.5 . . ?
H18A C18 H18C 109.5 . . ?
H18B C18 H18C 109.5 . . ?
C20 C19 C24 121.8(4) . . ?
C20 C19 C14 122.8(4) . . ?
C24 C19 C14 115.4(4) . . ?
C21 C20 C19 119.3(4) . . ?
C21 C20 H20 120.3 . . ?
C19 C20 H20 120.3 . . ?
C22 C21 C20 119.4(4) . . ?
C22 C21 H21 120.3 . . ?
C20 C21 H21 120.3 . . ?
C21 C22 C23 121.4(4) . . ?
C21 C22 H22 119.3 . . ?
C23 C22 H22 119.3 . . ?
C24 C23 C22 120.9(4) . . ?
C24 C23 H23 119.5 . . ?
C22 C23 H23 119.5 . . ?
C23 C24 C19 117.1(4) . . ?
C23 C24 Pt1 130.7(4) . . ?
C19 C24 Pt1 112.2(3) . . ?
C1 C25 C26 116.7(4) . . ?
C1 C25 H25A 108.1 . . ?
C26 C25 H25A 108.1 . . ?
C1 C25 H25B 108.1 . . ?
C26 C25 H25B 108.1 . . ?
H25A C25 H25B 107.3 . . ?
C27 C26 C25 111.2(4) . . ?
C27 C26 H26A 109.4 . . ?
C25 C26 H26A 109.4 . . ?
C27 C26 H26B 109.4 . . ?
C25 C26 H26B 109.4 . . ?
H26A C26 H26B 108.0 . . ?
C26 C27 C28 114.8(4) . . ?
C26 C27 H27A 108.6 . . ?
C28 C27 H27A 108.6 . . ?
C26 C27 H27B 108.6 . . ?
C28 C27 H27B 108.6 . . ?
H27A C27 H27B 107.6 . . ?
C29 C28 C27 115.1(4) . . ?
C29 C28 H28A 108.5 . . ?
C27 C28 H28A 108.5 . . ?
C29 C28 H28B 108.5 . . ?
C27 C28 H28B 108.5 . . ?
H28A C28 H28B 107.5 . . ?
O2 C29 O1 122.6(5) . . ?
O2 C29 C28 126.6(4) . . ?
O1 C29 C28 110.8(4) . . ?
O1 C30 H30A 109.5 . . ?
O1 C30 H30B 109.5 . . ?
H30A C30 H30B 109.5 . . ?
O1 C30 H30C 109.5 . . ?
H30A C30 H30C 109.5 . . ?
H30B C30 H30C 109.5 . . ?

loop_
_geom_bond_atom_site_label_1
_geom_bond_atom_site_label_2
_geom_bond_distance
_geom_bond_site_symmetry_2
_geom_bond_publ_flag
Pt1 N2 1.961(3) . ?
Pt1 C24 1.993(4) . ?
Pt1 N1 2.204(4) . ?
Pt1 Cl1 2.3188(11) . ?
O1 C29 1.347(6) . ?
O1 C30 1.455(7) . ?
O2 C29 1.206(6) . ?
N1 C1 1.359(5) . ?
N1 C5 1.368(5) . ?
N2 C10 1.336(5) . ?
N2 C14 1.354(5) . ?
C1 C2 1.393(6) . ?
C1 C25 1.496(6) . ?
C2 C3 1.389(6) . ?
C2 H2 0.9500 . ?
C3 C4 1.396(6) . ?
C3 C6 1.529(6) . ?
C4 C5 1.379(6) . ?
C4 H4 0.9500 . ?
C5 C10 1.483(5) . ?
C6 C9 1.530(7) . ?
C6 C7 1.533(6) . ?
C6 C8 1.537(7) . ?
C7 H7A 0.9800 . ?
C7 H7B 0.9800 . ?
C7 H7C 0.9800 . ?
C8 H8A 0.9800 . ?
C8 H8B 0.9800 . ?
C8 H8C 0.9800 . ?
C9 H9A 0.9800 . ?
C9 H9B 0.9800 . ?
C9 H9C 0.9800 . ?
C10 C11 1.394(6) . ?
C11 C12 1.402(6) . ?
C11 H11 0.9500 . ?
C12 C13 1.394(6) . ?
C12 C15 1.526(6) . ?
C13 C14 1.390(6) . ?
C13 H13 0.9500 . ?
C14 C19 1.467(6) . ?
C15 C18 1.537(6) . ?
C15 C17 1.538(6) . ?
C15 C16 1.539(6) . ?
C16 H16A 0.9800 . ?
C16 H16B 0.9800 . ?
C16 H16C 0.9800 . ?
C17 H17A 0.9800 . ?
C17 H17B 0.9800 . ?
C17 H17C 0.9800 . ?
C18 H18A 0.9800 . ?
C18 H18B 0.9800 . ?
C18 H18C 0.9800 . ?
C19 C20 1.401(6) . ?
C19 C24 1.421(6) . ?
C20 C21 1.395(6) . ?
C20 H20 0.9500 . ?
C21 C22 1.382(7) . ?
C21 H21 0.9500 . ?
C22 C23 1.396(7) . ?
C22 H22 0.9500 . ?
C23 C24 1.395(6) . ?
C23 H23 0.9500 . ?
C25 C26 1.532(6) . ?
C25 H25A 0.9900 . ?
C25 H25B 0.9900 . ?
C26 C27 1.518(6) . ?
C26 H26A 0.9900 . ?
C26 H26B 0.9900 . ?
C27 C28 1.530(6) . ?
C27 H27A 0.9900 . ?
C27 H27B 0.9900 . ?
C28 C29 1.499(7) . ?
C28 H28A 0.9900 . ?
C28 H28B 0.9900 . ?
C30 H30A 0.9800 . ?
C30 H30B 0.9800 . ?
C30 H30C 0.9800 . ?

loop_
_geom_torsion_atom_site_label_1
_geom_torsion_atom_site_label_2
_geom_torsion_atom_site_label_3
_geom_torsion_atom_site_label_4
_geom_torsion
_geom_torsion_site_symmetry_1
_geom_torsion_site_symmetry_2
_geom_torsion_site_symmetry_3
_geom_torsion_site_symmetry_4
_geom_torsion_publ_flag
C5 N1 C1 C2 1.7(6) . . . . ?
Pt1 N1 C1 C2 -176.8(3) . . . . ?
C5 N1 C1 C25 -179.3(4) . . . . ?
Pt1 N1 C1 C25 2.2(6) . . . . ?
N1 C1 C2 C3 -0.4(6) . . . . ?
C25 C1 C2 C3 -179.3(4) . . . . ?
C1 C2 C3 C4 -1.0(6) . . . . ?
C1 C2 C3 C6 177.4(4) . . . . ?
C2 C3 C4 C5 1.0(6) . . . . ?
C6 C3 C4 C5 -177.5(4) . . . . ?
C1 N1 C5 C4 -1.6(6) . . . . ?
Pt1 N1 C5 C4 177.1(3) . . . . ?
C1 N1 C5 C10 -179.8(3) . . . . ?
Pt1 N1 C5 C10 -1.0(4) . . . . ?
C3 C4 C5 N1 0.3(7) . . . . ?
C3 C4 C5 C10 178.3(4) . . . . ?
C2 C3 C6 C9 133.1(4) . . . . ?
C4 C3 C6 C9 -48.5(6) . . . . ?
C2 C3 C6 C7 12.9(6) . . . . ?
C4 C3 C6 C7 -168.7(4) . . . . ?
C2 C3 C6 C8 -106.9(5) . . . . ?
C4 C3 C6 C8 71.5(5) . . . . ?
C14 N2 C10 C11 -0.7(6) . . . . ?
Pt1 N2 C10 C11 179.9(3) . . . . ?
C14 N2 C10 C5 178.6(4) . . . . ?
Pt1 N2 C10 C5 -0.8(5) . . . . ?
N1 C5 C10 N2 1.2(5) . . . . ?
C4 C5 C10 N2 -177.0(4) . . . . ?
N1 C5 C10 C11 -179.5(4) . . . . ?
C4 C5 C10 C11 2.3(6) . . . . ?
N2 C10 C11 C12 0.6(6) . . . . ?
C5 C10 C11 C12 -178.7(4) . . . . ?
C10 C11 C12 C13 -0.3(6) . . . . ?
C10 C11 C12 C15 -176.5(4) . . . . ?
C11 C12 C13 C14 0.2(6) . . . . ?
C15 C12 C13 C14 176.4(4) . . . . ?
C10 N2 C14 C13 0.6(6) . . . . ?
Pt1 N2 C14 C13 -180.0(3) . . . . ?
C10 N2 C14 C19 -179.6(3) . . . . ?
Pt1 N2 C14 C19 -0.2(4) . . . . ?
C12 C13 C14 N2 -0.3(6) . . . . ?
C12 C13 C14 C19 179.9(4) . . . . ?
C13 C12 C15 C18 -94.0(5) . . . . ?
C11 C12 C15 C18 82.1(5) . . . . ?
C13 C12 C15 C17 27.2(5) . . . . ?
C11 C12 C15 C17 -156.7(4) . . . . ?
C13 C12 C15 C16 146.7(4) . . . . ?
C11 C12 C15 C16 -37.2(5) . . . . ?
N2 C14 C19 C20 179.5(4) . . . . ?
C13 C14 C19 C20 -0.8(7) . . . . ?
N2 C14 C19 C24 -0.4(5) . . . . ?
C13 C14 C19 C24 179.3(4) . . . . ?
C24 C19 C20 C21 0.8(6) . . . . ?
C14 C19 C20 C21 -179.1(4) . . . . ?
C19 C20 C21 C22 -0.8(7) . . . . ?
C20 C21 C22 C23 -0.5(7) . . . . ?
C21 C22 C23 C24 1.7(7) . . . . ?
C22 C23 C24 C19 -1.6(6) . . . . ?
C22 C23 C24 Pt1 177.8(3) . . . . ?
C20 C19 C24 C23 0.4(6) . . . . ?
C14 C19 C24 C23 -179.7(4) . . . . ?
C20 C19 C24 Pt1 -179.1(3) . . . . ?
C14 C19 C24 Pt1 0.8(4) . . . . ?
N1 C1 C25 C26 177.2(4) . . . . ?
C2 C1 C25 C26 -3.8(6) . . . . ?
C1 C25 C26 C27 -179.6(4) . . . . ?
C25 C26 C27 C28 -176.1(4) . . . . ?
C26 C27 C28 C29 -83.5(5) . . . . ?
C30 O1 C29 O2 -0.6(7) . . . . ?
C30 O1 C29 C28 179.9(4) . . . . ?
C27 C28 C29 O2 8.0(7) . . . . ?
C27 C28 C29 O1 -172.5(4) . . . . ?
